data_4110954
loop_
_publ_author_name
'Vladimir V. Grushin'
'William J. Marshall'

_publ_section_title
;
 Facile Ar-CF3 Bond Formation at Pd. Strikingly Different Outcomes of
 Reductive Elimination from [(Ph3P)2Pd(CF3)Ph] and [(Xantphos)Pd(CF3)Ph]
;
_journal_name_full 'Journal of the American Chemical Society'
_journal_page_first 12644
_journal_page_last 12645
_journal_paper_doi 10.1021/ja064935c
_journal_volume 128
_journal_year 2006
_chemical_formula_sum 'C45 H37 I O P2 Pd'
_chemical_formula_weight 888.99
_chemical_name_systematic
;
 ?
;
_space_group_IT_number 2
_symmetry_cell_setting triclinic
_symmetry_space_group_name_Hall '-P 1'
_symmetry_space_group_name_H-M 'P -1'
_atom_sites_solution_hydrogens geom
_atom_sites_solution_primary direct
_atom_sites_solution_secondary difmap
_audit_creation_method SHELXL-97
_cell_angle_alpha 69.8590(10)
_cell_angle_beta 73.1310(10)
_cell_angle_gamma 71.1260(10)
_cell_formula_units_Z 2
_cell_length_a 11.2946(8)
_cell_length_b 12.0512(8)
_cell_length_c 15.9865(11)
_cell_measurement_temperature 293(2)
_cell_volume 1893.5(2)
_computing_cell_refinement 'Bruker XSCANS'
_computing_data_collection 'Bruker XSCANS'
_computing_data_reduction 'Bruker SHELXTL'
_computing_molecular_graphics 'Bruker SHELXTL'
_computing_publication_material 'Bruker SHELXTL'
_computing_structure_refinement 'SHELXL-97 (Sheldrick, 1997)'
_computing_structure_solution 'SHELXS-97 (Sheldrick, 1990)'
_diffrn_ambient_temperature 293(2)
_diffrn_measured_fraction_theta_full 0.992
_diffrn_measured_fraction_theta_max 0.992
_diffrn_measurement_device_type 'Bruker P4'
_diffrn_measurement_method '\w scans'
_diffrn_radiation_monochromator graphite
_diffrn_radiation_source 'fine-focus sealed tube'
_diffrn_radiation_type MoK\a
_diffrn_radiation_wavelength 0.71073
_diffrn_reflns_av_R_equivalents 0.0261
_diffrn_reflns_av_sigmaI/netI 0.0314
_diffrn_reflns_limit_h_max 15
_diffrn_reflns_limit_h_min -14
_diffrn_reflns_limit_k_max 16
_diffrn_reflns_limit_k_min -16
_diffrn_reflns_limit_l_max 21
_diffrn_reflns_limit_l_min -21
_diffrn_reflns_number 24718
_diffrn_reflns_theta_full 28.49
_diffrn_reflns_theta_max 28.49
_diffrn_reflns_theta_min 1.39
_exptl_absorpt_coefficient_mu 1.424
_exptl_absorpt_correction_type none
_exptl_crystal_colour colourless
_exptl_crystal_density_diffrn 1.559
_exptl_crystal_description irreg.block
_exptl_crystal_F_000 888
_exptl_crystal_size_max 0.280
_exptl_crystal_size_mid 0.280
_exptl_crystal_size_min 0.240
_refine_diff_density_max 0.670
_refine_diff_density_min -0.675
_refine_diff_density_rms 0.074
_refine_ls_extinction_method none
_refine_ls_goodness_of_fit_ref 1.030
_refine_ls_hydrogen_treatment riding
_refine_ls_matrix_type full
_refine_ls_number_parameters 453
_refine_ls_number_reflns 9515
_refine_ls_number_restraints 0
_refine_ls_restrained_S_all 1.030
_refine_ls_R_factor_all 0.0294
_refine_ls_R_factor_gt 0.0235
_refine_ls_shift/su_max 0.004
_refine_ls_shift/su_mean 0.000
_refine_ls_structure_factor_coef Fsqd
_refine_ls_weighting_details 'calc w=1/[\s^2^(Fo^2^)+(0.0249P)^2^+0.8478P] where P=(Fo^2^+2Fc^2^)/3'
_refine_ls_weighting_scheme calc
_refine_ls_wR_factor_gt 0.0558
_refine_ls_wR_factor_ref 0.0585
_reflns_number_gt 8279
_reflns_number_total 9515
_reflns_threshold_expression >2sigma(I)
_cod_data_source_file ja064935csi20060711_084500.cif
_cod_data_source_block 06066
_cod_database_code 4110954

loop_
_symmetry_equiv_pos_as_xyz
'x, y, z'
'-x, -y, -z'

loop_
_atom_site_label
_atom_site_type_symbol
_atom_site_fract_x
_atom_site_fract_y
_atom_site_fract_z
_atom_site_U_iso_or_equiv
_atom_site_adp_type
_atom_site_occupancy
_atom_site_symmetry_multiplicity
_atom_site_calc_flag
_atom_site_refinement_flags
I1 I 0.665053(12) 1.001673(11) 0.224482(8) 0.02088(4) Uani 1 1 d .
Pd1 Pd 0.525127(13) 0.877963(12) 0.191682(9) 0.01512(4) Uani 1 1 d .
P1 P 0.70342(5) 0.72079(4) 0.17006(3) 0.01713(10) Uani 1 1 d .
P2 P 0.34393(5) 0.95723(5) 0.28644(3) 0.01734(10) Uani 1 1 d .
O1 O 0.55319(12) 0.73969(12) 0.36067(8) 0.0181(3) Uani 1 1 d .
C1 C 0.42041(18) 0.80056(17) 0.15598(12) 0.0175(4) Uani 1 1 d .
C2 C 0.3897(2) 0.85086(18) 0.06951(13) 0.0235(4) Uani 1 1 d .
H2A H 0.4184 0.9181 0.0294 0.028 Uiso 1 1 calc R
C3 C 0.3162(2) 0.8000(2) 0.04384(15) 0.0311(5) Uani 1 1 d .
H3A H 0.2963 0.8335 -0.0137 0.037 Uiso 1 1 calc R
C4 C 0.2723(2) 0.7003(2) 0.10259(16) 0.0340(5) Uani 1 1 d .
H4A H 0.2219 0.6678 0.0853 0.041 Uiso 1 1 calc R
C5 C 0.3043(2) 0.6490(2) 0.18779(15) 0.0304(5) Uani 1 1 d .
H5A H 0.2767 0.5808 0.2273 0.037 Uiso 1 1 calc R
C6 C 0.37740(19) 0.69965(18) 0.21407(13) 0.0229(4) Uani 1 1 d .
H6A H 0.3977 0.6653 0.2715 0.027 Uiso 1 1 calc R
C7 C 0.68151(18) 0.68352(17) 0.35962(12) 0.0187(4) Uani 1 1 d .
C8 C 0.76140(19) 0.66838(18) 0.27688(13) 0.0203(4) Uani 1 1 d .
C9 C 0.8895(2) 0.6095(2) 0.27733(15) 0.0328(5) Uani 1 1 d .
H9A H 0.9455 0.6007 0.2231 0.039 Uiso 1 1 calc R
C10 C 0.9350(2) 0.5635(3) 0.35774(16) 0.0426(7) Uani 1 1 d .
H10A H 1.0202 0.5217 0.3574 0.051 Uiso 1 1 calc R
C11 C 0.8539(2) 0.5797(2) 0.43797(15) 0.0333(5) Uani 1 1 d .
H11A H 0.8852 0.5483 0.4914 0.040 Uiso 1 1 calc R
C12 C 0.7263(2) 0.64202(18) 0.44057(13) 0.0226(4) Uani 1 1 d .
C13 C 0.6341(2) 0.6612(2) 0.52821(13) 0.0300(5) Uani 1 1 d .
C14 C 0.52693(19) 0.77565(18) 0.50508(12) 0.0212(4) Uani 1 1 d .
C15 C 0.4588(2) 0.8459(2) 0.56537(13) 0.0252(4) Uani 1 1 d .
H15A H 0.4821 0.8261 0.6210 0.030 Uiso 1 1 calc R
C16 C 0.3574(2) 0.9446(2) 0.54368(14) 0.0277(5) Uani 1 1 d .
H16A H 0.3116 0.9893 0.5852 0.033 Uiso 1 1 calc R
C17 C 0.3237(2) 0.97685(19) 0.46022(14) 0.0249(4) Uani 1 1 d .
H17A H 0.2554 1.0434 0.4462 0.030 Uiso 1 1 calc R
C18 C 0.39067(18) 0.91120(18) 0.39680(12) 0.0188(4) Uani 1 1 d .
C19 C 0.49050(18) 0.80969(17) 0.42185(12) 0.0177(4) Uani 1 1 d .
C20 C 0.5740(3) 0.5516(3) 0.5717(2) 0.0724(12) Uani 1 1 d .
H20A H 0.5203 0.5535 0.5342 0.109 Uiso 1 1 calc R
H20B H 0.5239 0.5555 0.6310 0.109 Uiso 1 1 calc R
H20C H 0.6404 0.4772 0.5772 0.109 Uiso 1 1 calc R
C21 C 0.7035(3) 0.6700(4) 0.5936(2) 0.0767(13) Uani 1 1 d .
H21A H 0.7445 0.7360 0.5648 0.115 Uiso 1 1 calc R
H21B H 0.7666 0.5949 0.6098 0.115 Uiso 1 1 calc R
H21C H 0.6432 0.6845 0.6474 0.115 Uiso 1 1 calc R
C22 C 0.68175(18) 0.58101(18) 0.16251(13) 0.0207(4) Uani 1 1 d .
C23 C 0.6438(2) 0.5855(2) 0.08549(15) 0.0271(4) Uani 1 1 d .
H23A H 0.6328 0.6580 0.0392 0.032 Uiso 1 1 calc R
C24 C 0.6221(2) 0.4833(2) 0.07717(17) 0.0337(5) Uani 1 1 d .
H24A H 0.5967 0.4875 0.0255 0.040 Uiso 1 1 calc R
C25 C 0.6383(2) 0.3749(2) 0.14557(18) 0.0373(6) Uani 1 1 d .
H25A H 0.6224 0.3067 0.1405 0.045 Uiso 1 1 calc R
C26 C 0.6779(2) 0.3684(2) 0.22115(17) 0.0366(5) Uani 1 1 d .
H26A H 0.6902 0.2951 0.2666 0.044 Uiso 1 1 calc R
C27 C 0.6997(2) 0.47074(19) 0.23016(15) 0.0284(5) Uani 1 1 d .
H27A H 0.7263 0.4654 0.2816 0.034 Uiso 1 1 calc R
C28 C 0.84150(18) 0.74618(18) 0.07842(12) 0.0198(4) Uani 1 1 d .
C29 C 0.8535(2) 0.86472(19) 0.03563(13) 0.0252(4) Uani 1 1 d .
H29A H 0.7918 0.9293 0.0540 0.030 Uiso 1 1 calc R
C30 C 0.9566(2) 0.8879(2) -0.03432(14) 0.0294(5) Uani 1 1 d .
H30A H 0.9649 0.9675 -0.0612 0.035 Uiso 1 1 calc R
C31 C 1.0470(2) 0.7934(2) -0.06416(15) 0.0318(5) Uani 1 1 d .
H31A H 1.1156 0.8091 -0.1116 0.038 Uiso 1 1 calc R
C32 C 1.0348(2) 0.6751(2) -0.02294(16) 0.0339(5) Uani 1 1 d .
H32A H 1.0956 0.6112 -0.0428 0.041 Uiso 1 1 calc R
C33 C 0.9330(2) 0.6509(2) 0.04775(15) 0.0279(4) Uani 1 1 d .
H33A H 0.9255 0.5710 0.0748 0.034 Uiso 1 1 calc R
C34 C 0.20147(18) 0.90097(18) 0.31582(13) 0.0215(4) Uani 1 1 d .
C35 C 0.1589(2) 0.8293(2) 0.40164(16) 0.0340(5) Uani 1 1 d .
H35A H 0.2070 0.8028 0.4464 0.041 Uiso 1 1 calc R
C36 C 0.0441(3) 0.7975(3) 0.42043(19) 0.0483(7) Uani 1 1 d .
H36A H 0.0160 0.7490 0.4778 0.058 Uiso 1 1 calc R
C37 C -0.0282(2) 0.8370(3) 0.35485(19) 0.0450(6) Uani 1 1 d .
H37A H -0.1062 0.8176 0.3686 0.054 Uiso 1 1 calc R
C38 C 0.0152(2) 0.9054(2) 0.26854(17) 0.0374(6) Uani 1 1 d .
H38A H -0.0324 0.9303 0.2237 0.045 Uiso 1 1 calc R
C39 C 0.1295(2) 0.9366(2) 0.24909(15) 0.0296(5) Uani 1 1 d .
H39A H 0.1589 0.9820 0.1908 0.036 Uiso 1 1 calc R
C40 C 0.27353(19) 1.12218(18) 0.25887(13) 0.0213(4) Uani 1 1 d .
C41 C 0.1474(2) 1.1720(2) 0.29660(16) 0.0321(5) Uani 1 1 d .
H41A H 0.0982 1.1215 0.3401 0.039 Uiso 1 1 calc R
C42 C 0.0954(2) 1.2973(2) 0.26908(19) 0.0413(6) Uani 1 1 d .
H42A H 0.0109 1.3301 0.2936 0.050 Uiso 1 1 calc R
C43 C 0.1682(2) 1.3732(2) 0.20572(17) 0.0371(6) Uani 1 1 d .
H43A H 0.1329 1.4568 0.1878 0.045 Uiso 1 1 calc R
C44 C 0.2925(2) 1.3254(2) 0.16929(16) 0.0366(5) Uani 1 1 d .
H44A H 0.3419 1.3769 0.1276 0.044 Uiso 1 1 calc R
C45 C 0.3451(2) 1.2000(2) 0.19449(14) 0.0281(5) Uani 1 1 d .
H45A H 0.4288 1.1680 0.1681 0.034 Uiso 1 1 calc R

loop_
_atom_site_aniso_label
_atom_site_aniso_U_11
_atom_site_aniso_U_22
_atom_site_aniso_U_33
_atom_site_aniso_U_23
_atom_site_aniso_U_13
_atom_site_aniso_U_12
I1 0.02106(7) 0.02372(7) 0.02163(6) -0.00815(5) -0.00504(5) -0.00780(5)
Pd1 0.01431(7) 0.01540(7) 0.01646(7) -0.00544(5) -0.00487(5) -0.00205(5)
P1 0.0162(2) 0.0175(2) 0.0179(2) -0.00711(18) -0.00443(17) -0.00117(18)
P2 0.0145(2) 0.0183(2) 0.0192(2) -0.00606(18) -0.00497(17) -0.00156(18)
O1 0.0167(6) 0.0198(7) 0.0170(6) -0.0063(5) -0.0045(5) -0.0012(5)
C1 0.0164(9) 0.0170(9) 0.0217(9) -0.0082(7) -0.0064(7) -0.0022(7)
C2 0.0292(11) 0.0213(10) 0.0211(9) -0.0031(8) -0.0092(8) -0.0070(8)
C3 0.0400(13) 0.0312(12) 0.0283(11) -0.0069(9) -0.0193(10) -0.0076(10)
C4 0.0392(13) 0.0340(12) 0.0412(13) -0.0132(10) -0.0174(11) -0.0141(10)
C5 0.0350(12) 0.0271(11) 0.0334(11) -0.0056(9) -0.0069(9) -0.0161(10)
C6 0.0253(10) 0.0208(10) 0.0218(9) -0.0046(8) -0.0065(8) -0.0046(8)
C7 0.0185(9) 0.0153(9) 0.0215(9) -0.0039(7) -0.0082(7) -0.0008(7)
C8 0.0197(9) 0.0209(9) 0.0202(9) -0.0071(7) -0.0076(7) -0.0001(8)
C9 0.0231(11) 0.0423(13) 0.0294(11) -0.0180(10) -0.0088(9) 0.0083(9)
C10 0.0252(12) 0.0574(17) 0.0383(13) -0.0202(12) -0.0179(10) 0.0166(11)
C11 0.0291(12) 0.0404(13) 0.0264(11) -0.0088(9) -0.0162(9) 0.0056(10)
C12 0.0255(10) 0.0197(10) 0.0211(9) -0.0043(7) -0.0084(8) -0.0021(8)
C13 0.0318(12) 0.0311(12) 0.0179(9) -0.0033(8) -0.0083(8) 0.0035(9)
C14 0.0211(10) 0.0243(10) 0.0173(9) -0.0037(7) -0.0037(7) -0.0068(8)
C15 0.0294(11) 0.0315(11) 0.0169(9) -0.0069(8) -0.0058(8) -0.0093(9)
C16 0.0305(11) 0.0320(12) 0.0238(10) -0.0162(9) -0.0029(8) -0.0050(9)
C17 0.0218(10) 0.0257(11) 0.0260(10) -0.0102(8) -0.0054(8) -0.0007(8)
C18 0.0162(9) 0.0223(10) 0.0190(9) -0.0065(7) -0.0041(7) -0.0048(7)
C19 0.0170(9) 0.0191(9) 0.0176(8) -0.0064(7) -0.0017(7) -0.0054(7)
C20 0.068(2) 0.0300(15) 0.066(2) 0.0128(14) 0.0219(17) -0.0026(14)
C21 0.061(2) 0.114(3) 0.0525(17) -0.0552(19) -0.0421(16) 0.044(2)
C22 0.0157(9) 0.0201(9) 0.0260(9) -0.0107(8) 0.0001(7) -0.0032(7)
C23 0.0259(11) 0.0247(11) 0.0334(11) -0.0132(9) -0.0078(9) -0.0027(9)
C24 0.0280(12) 0.0368(13) 0.0460(13) -0.0256(11) -0.0047(10) -0.0078(10)
C25 0.0288(12) 0.0319(13) 0.0565(15) -0.0257(11) 0.0069(11) -0.0137(10)
C26 0.0374(13) 0.0220(11) 0.0416(13) -0.0064(10) 0.0061(10) -0.0108(10)
C27 0.0292(11) 0.0224(10) 0.0292(11) -0.0080(8) 0.0010(9) -0.0057(9)
C28 0.0178(9) 0.0237(10) 0.0187(9) -0.0080(7) -0.0041(7) -0.0036(8)
C29 0.0296(11) 0.0217(10) 0.0222(9) -0.0076(8) -0.0032(8) -0.0036(8)
C30 0.0348(12) 0.0293(11) 0.0230(10) -0.0049(9) -0.0010(9) -0.0134(10)
C31 0.0244(11) 0.0436(14) 0.0284(11) -0.0148(10) 0.0035(8) -0.0121(10)
C32 0.0234(11) 0.0373(13) 0.0416(13) -0.0231(10) 0.0051(9) -0.0058(10)
C33 0.0243(11) 0.0241(11) 0.0357(11) -0.0136(9) -0.0008(9) -0.0053(9)
C34 0.0158(9) 0.0221(10) 0.0264(10) -0.0094(8) -0.0038(7) -0.0019(7)
C35 0.0298(12) 0.0397(13) 0.0326(11) -0.0020(10) -0.0092(9) -0.0147(10)
C36 0.0405(15) 0.0585(18) 0.0428(14) 0.0066(13) -0.0072(12) -0.0312(14)
C37 0.0246(12) 0.0548(17) 0.0561(16) -0.0070(13) -0.0081(11) -0.0196(12)
C38 0.0243(11) 0.0461(14) 0.0455(14) -0.0089(11) -0.0140(10) -0.0114(10)
C39 0.0226(10) 0.0365(12) 0.0300(11) -0.0060(9) -0.0074(8) -0.0093(9)
C40 0.0206(10) 0.0200(9) 0.0232(9) -0.0079(7) -0.0080(7) 0.0004(8)
C41 0.0218(11) 0.0272(11) 0.0430(13) -0.0119(10) -0.0033(9) -0.0010(9)
C42 0.0246(12) 0.0334(13) 0.0621(17) -0.0233(12) -0.0092(11) 0.0091(10)
C43 0.0385(14) 0.0219(11) 0.0469(14) -0.0094(10) -0.0164(11) 0.0044(10)
C44 0.0416(14) 0.0233(11) 0.0360(12) -0.0016(9) -0.0075(10) -0.0039(10)
C45 0.0259(11) 0.0242(11) 0.0276(10) -0.0057(8) -0.0038(8) -0.0006(9)

loop_
_atom_type_symbol
_atom_type_description
_atom_type_scat_dispersion_real
_atom_type_scat_dispersion_imag
_atom_type_scat_source
C C 0.0033 0.0016 'International Tables Vol C Tables 4.2.6.8 and 6.1.1.4'
H H 0.0000 0.0000 'International Tables Vol C Tables 4.2.6.8 and 6.1.1.4'
I I -0.4742 1.8119 'International Tables Vol C Tables 4.2.6.8 and 6.1.1.4'
O O 0.0106 0.0060 'International Tables Vol C Tables 4.2.6.8 and 6.1.1.4'
P P 0.1023 0.0942 'International Tables Vol C Tables 4.2.6.8 and 6.1.1.4'
Pd Pd -0.9988 1.0072 'International Tables Vol C Tables 4.2.6.8 and 6.1.1.4'

loop_
_geom_angle_atom_site_label_1
_geom_angle_atom_site_label_2
_geom_angle_atom_site_label_3
_geom_angle
C1 Pd1 P2 89.24(5)
C1 Pd1 P1 90.40(5)
P2 Pd1 P1 149.342(18)
C1 Pd1 I1 174.27(5)
P2 Pd1 I1 91.636(14)
P1 Pd1 I1 91.726(15)
C22 P1 C28 102.23(9)
C22 P1 C8 102.34(9)
C28 P1 C8 106.13(9)
C22 P1 Pd1 118.67(6)
C28 P1 Pd1 121.64(7)
C8 P1 Pd1 103.69(6)
C34 P2 C40 100.60(9)
C34 P2 C18 102.52(9)
C40 P2 C18 107.30(9)
C34 P2 Pd1 120.33(7)
C40 P2 Pd1 119.80(7)
C18 P2 Pd1 104.59(6)
C7 O1 C19 117.10(14)
C6 C1 C2 118.86(18)
C6 C1 Pd1 122.30(14)
C2 C1 Pd1 118.84(14)
C3 C2 C1 119.85(19)
C4 C3 C2 120.94(19)
C3 C4 C5 119.3(2)
C4 C5 C6 120.0(2)
C1 C6 C5 120.95(18)
O1 C7 C12 119.33(17)
O1 C7 C8 118.26(15)
C12 C7 C8 122.40(18)
C9 C8 C7 117.57(17)
C9 C8 P1 119.54(15)
C7 C8 P1 122.89(14)
C10 C9 C8 120.9(2)
C11 C10 C9 120.0(2)
C10 C11 C12 121.28(19)
C11 C12 C7 117.71(19)
C11 C12 C13 122.54(17)
C7 C12 C13 119.70(18)
C12 C13 C21 111.0(2)
C12 C13 C14 109.10(15)
C21 C13 C14 111.4(2)
C12 C13 C20 107.4(2)
C21 C13 C20 110.0(3)
C14 C13 C20 107.7(2)
C19 C14 C15 117.69(18)
C19 C14 C13 119.23(17)
C15 C14 C13 123.02(17)
C16 C15 C14 121.02(18)
C15 C16 C17 120.06(19)
C16 C17 C18 121.09(19)
C17 C18 C19 117.45(17)
C17 C18 P2 119.88(14)
C19 C18 P2 122.65(14)
C14 C19 O1 119.64(16)
C14 C19 C18 122.64(17)
O1 C19 C18 117.70(15)
C27 C22 C23 118.4(2)
C27 C22 P1 123.31(16)
C23 C22 P1 118.25(15)
C24 C23 C22 120.9(2)
C25 C24 C23 120.1(2)
C26 C25 C24 119.8(2)
C25 C26 C27 120.5(2)
C22 C27 C26 120.3(2)
C29 C28 C33 118.78(19)
C29 C28 P1 118.84(15)
C33 C28 P1 122.34(16)
C30 C29 C28 120.6(2)
C31 C30 C29 120.3(2)
C30 C31 C32 119.4(2)
C31 C32 C33 120.6(2)
C32 C33 C28 120.1(2)
C35 C34 C39 119.0(2)
C35 C34 P2 123.39(16)
C39 C34 P2 117.58(16)
C34 C35 C36 119.8(2)
C37 C36 C35 120.6(2)
C36 C37 C38 120.0(2)
C39 C38 C37 119.8(2)
C38 C39 C34 120.8(2)
C45 C40 C41 118.80(19)
C45 C40 P2 119.13(15)
C41 C40 P2 121.96(16)
C42 C41 C40 119.9(2)
C43 C42 C41 120.5(2)
C44 C43 C42 120.0(2)
C43 C44 C45 120.3(2)
C40 C45 C44 120.5(2)

loop_
_geom_bond_atom_site_label_1
_geom_bond_atom_site_label_2
_geom_bond_distance
I1 Pd1 2.7457(2)
Pd1 C1 2.0167(19)
Pd1 P2 2.3082(5)
Pd1 P1 2.3112(5)
P1 C22 1.827(2)
P1 C28 1.829(2)
P1 C8 1.8391(18)
P2 C34 1.821(2)
P2 C40 1.832(2)
P2 C18 1.8374(18)
O1 C7 1.385(2)
O1 C19 1.396(2)
C1 C6 1.386(3)
C1 C2 1.401(2)
C2 C3 1.391(3)
C3 C4 1.382(3)
C4 C5 1.389(3)
C5 C6 1.391(3)
C7 C12 1.397(2)
C7 C8 1.402(3)
C8 C9 1.391(3)
C9 C10 1.390(3)
C10 C11 1.377(3)
C11 C12 1.389(3)
C12 C13 1.523(3)
C13 C21 1.524(3)
C13 C14 1.528(3)
C13 C20 1.538(4)
C14 C19 1.393(2)
C14 C15 1.396(3)
C15 C16 1.383(3)
C16 C17 1.384(3)
C17 C18 1.395(3)
C18 C19 1.400(3)
C22 C27 1.393(3)
C22 C23 1.396(3)
C23 C24 1.386(3)
C24 C25 1.383(4)
C25 C26 1.376(4)
C26 C27 1.393(3)
C28 C29 1.388(3)
C28 C33 1.398(3)
C29 C30 1.387(3)
C30 C31 1.381(3)
C31 C32 1.383(3)
C32 C33 1.386(3)
C34 C35 1.389(3)
C34 C39 1.394(3)
C35 C36 1.391(3)
C36 C37 1.376(4)
C37 C38 1.382(4)
C38 C39 1.380(3)
C40 C45 1.391(3)
C40 C41 1.397(3)
C41 C42 1.392(3)
C42 C43 1.380(4)
C43 C44 1.369(3)
C44 C45 1.392(3)

loop_
_geom_torsion_atom_site_label_1
_geom_torsion_atom_site_label_2
_geom_torsion_atom_site_label_3
_geom_torsion_atom_site_label_4
_geom_torsion
C1 Pd1 P1 C22 -15.63(9)
P2 Pd1 P1 C22 73.55(8)
I1 Pd1 P1 C22 169.69(7)
C1 Pd1 P1 C28 112.72(9)
P2 Pd1 P1 C28 -158.10(7)
I1 Pd1 P1 C28 -61.96(7)
C1 Pd1 P1 C8 -128.21(9)
P2 Pd1 P1 C8 -39.02(8)
I1 Pd1 P1 C8 57.11(7)
C1 Pd1 P2 C34 14.02(9)
P1 Pd1 P2 C34 -75.48(8)
I1 Pd1 P2 C34 -171.64(7)
C1 Pd1 P2 C40 -111.47(9)
P1 Pd1 P2 C40 159.03(7)
I1 Pd1 P2 C40 62.87(7)
C1 Pd1 P2 C18 128.33(8)
P1 Pd1 P2 C18 38.83(8)
I1 Pd1 P2 C18 -57.33(7)
P2 Pd1 C1 C6 -73.28(16)
P1 Pd1 C1 C6 76.06(16)
I1 Pd1 C1 C6 -172.2(4)
P2 Pd1 C1 C2 106.50(15)
P1 Pd1 C1 C2 -104.16(15)
I1 Pd1 C1 C2 7.6(7)
C6 C1 C2 C3 0.6(3)
Pd1 C1 C2 C3 -179.17(16)
C1 C2 C3 C4 0.2(3)
C2 C3 C4 C5 -1.2(4)
C3 C4 C5 C6 1.4(4)
C2 C1 C6 C5 -0.4(3)
Pd1 C1 C6 C5 179.36(16)
C4 C5 C6 C1 -0.6(3)
C19 O1 C7 C12 33.7(2)
C19 O1 C7 C8 -147.52(17)
O1 C7 C8 C9 -178.64(19)
C12 C7 C8 C9 0.1(3)
O1 C7 C8 P1 0.5(3)
C12 C7 C8 P1 179.19(16)
C22 P1 C8 C9 80.6(2)
C28 P1 C8 C9 -26.2(2)
Pd1 P1 C8 C9 -155.38(18)
C22 P1 C8 C7 -98.47(18)
C28 P1 C8 C7 154.73(17)
Pd1 P1 C8 C7 25.50(18)
C7 C8 C9 C10 2.3(4)
P1 C8 C9 C10 -176.8(2)
C8 C9 C10 C11 -2.3(4)
C9 C10 C11 C12 -0.2(4)
C10 C11 C12 C7 2.5(4)
C10 C11 C12 C13 179.9(2)
O1 C7 C12 C11 176.23(19)
C8 C7 C12 C11 -2.5(3)
O1 C7 C12 C13 -1.2(3)
C8 C7 C12 C13 -179.9(2)
C11 C12 C13 C21 30.8(3)
C7 C12 C13 C21 -151.9(2)
C11 C12 C13 C14 154.0(2)
C7 C12 C13 C14 -28.7(3)
C11 C12 C13 C20 -89.5(3)
C7 C12 C13 C20 87.8(3)
C12 C13 C14 C19 29.5(3)
C21 C13 C14 C19 152.5(2)
C20 C13 C14 C19 -86.8(3)
C12 C13 C14 C15 -153.4(2)
C21 C13 C14 C15 -30.5(3)
C20 C13 C14 C15 90.2(3)
C19 C14 C15 C16 1.1(3)
C13 C14 C15 C16 -176.0(2)
C14 C15 C16 C17 -1.5(3)
C15 C16 C17 C18 0.1(3)
C16 C17 C18 C19 1.8(3)
C16 C17 C18 P2 -179.65(17)
C34 P2 C18 C17 -76.57(18)
C40 P2 C18 C17 28.88(19)
Pd1 P2 C18 C17 157.11(15)
C34 P2 C18 C19 101.94(17)
C40 P2 C18 C19 -152.61(16)
Pd1 P2 C18 C19 -24.38(18)
C15 C14 C19 O1 -177.89(18)
C13 C14 C19 O1 -0.7(3)
C15 C14 C19 C18 0.8(3)
C13 C14 C19 C18 178.07(19)
C7 O1 C19 C14 -32.9(2)
C7 O1 C19 C18 148.35(17)
C17 C18 C19 C14 -2.2(3)
P2 C18 C19 C14 179.21(15)
C17 C18 C19 O1 176.52(17)
P2 C18 C19 O1 -2.0(3)
C28 P1 C22 C27 113.86(18)
C8 P1 C22 C27 4.07(19)
Pd1 P1 C22 C27 -109.24(17)
C28 P1 C22 C23 -66.96(17)
C8 P1 C22 C23 -176.75(16)
Pd1 P1 C22 C23 69.94(17)
C27 C22 C23 C24 1.1(3)
P1 C22 C23 C24 -178.07(17)
C22 C23 C24 C25 -0.1(3)
C23 C24 C25 C26 -1.1(4)
C24 C25 C26 C27 1.2(4)
C23 C22 C27 C26 -1.1(3)
P1 C22 C27 C26 178.13(17)
C25 C26 C27 C22 -0.1(3)
C22 P1 C28 C29 151.33(16)
C8 P1 C28 C29 -101.79(16)
Pd1 P1 C28 C29 16.08(18)
C22 P1 C28 C33 -26.34(19)
C8 P1 C28 C33 80.54(18)
Pd1 P1 C28 C33 -161.58(14)
C33 C28 C29 C30 -2.1(3)
P1 C28 C29 C30 -179.85(16)
C28 C29 C30 C31 1.9(3)
C29 C30 C31 C32 -0.8(3)
C30 C31 C32 C33 0.0(4)
C31 C32 C33 C28 -0.3(4)
C29 C28 C33 C32 1.3(3)
P1 C28 C33 C32 178.95(17)
C40 P2 C34 C35 -117.2(2)
C18 P2 C34 C35 -6.6(2)
Pd1 P2 C34 C35 108.80(19)
C40 P2 C34 C39 60.08(18)
C18 P2 C34 C39 170.65(17)
Pd1 P2 C34 C39 -73.96(18)
C39 C34 C35 C36 -1.9(4)
P2 C34 C35 C36 175.3(2)
C34 C35 C36 C37 -0.4(4)
C35 C36 C37 C38 2.3(5)
C36 C37 C38 C39 -1.7(4)
C37 C38 C39 C34 -0.6(4)
C35 C34 C39 C38 2.4(3)
P2 C34 C39 C38 -174.96(19)
C34 P2 C40 C45 -149.58(17)
C18 P2 C40 C45 103.61(17)
Pd1 P2 C40 C45 -15.22(19)
C34 P2 C40 C41 26.60(19)
C18 P2 C40 C41 -80.21(19)
Pd1 P2 C40 C41 160.96(15)
C45 C40 C41 C42 0.4(3)
P2 C40 C41 C42 -175.75(18)
C40 C41 C42 C43 -1.0(4)
C41 C42 C43 C44 0.2(4)
C42 C43 C44 C45 1.3(4)
C41 C40 C45 C44 1.0(3)
P2 C40 C45 C44 177.33(18)
C43 C44 C45 C40 -1.9(4)
